data_7150314
loop_
_publ_author_name
'Rahman, A Noman M M'
'Bishop, Roger'
'Craig, Donald C.'
'Scudder, Marcia L.'

_publ_section_title
;
 Pi-halogen dimer interactions and the inclusion chemistry of a new
 tetrahalo aryl host.
;
_journal_issue 2
_journal_name_full 'Organic &amp; biomolecular chemistry'
_journal_page_first 175
_journal_page_last 182
_journal_paper_doi 10.1039/b310638a
_journal_volume 2
_journal_year 2004
_chemical_formula_moiety '3(C22 H12 Br4 N2),2(C6 H5 Cl)'
_chemical_formula_sum 'C78 H46 Br12 Cl2 N6'
_chemical_formula_weight 2097.0
_space_group_IT_number 2
_symmetry_cell_setting triclinic
_symmetry_space_group_name_Hall '-P 1'
_symmetry_space_group_name_H-M 'P -1'
_atom_type_scat_source 'International Tables for X-ray Crystallography, Vol. IV'
_audit_creation_method 'RAELSPUB and manual entry'
_cell_angle_alpha 78.60(3)
_cell_angle_beta 79.29(3)
_cell_angle_gamma 80.08(3)
_cell_formula_units_Z 2
_cell_length_a 13.179(5)
_cell_length_b 13.971(7)
_cell_length_c 20.762(9)
_cell_measurement_reflns_used 10
_cell_measurement_temperature 294
_cell_measurement_theta_max 11
_cell_measurement_theta_min 10
_cell_volume 3645(3)
_computing_cell_refinement 'CAD4 Version 5.0, 1989'
_computing_data_collection 'CAD4 Version 5.0, 1989'
_computing_data_reduction 'Local program'
_computing_molecular_graphics 'ORTEP-II, (Johnson, 1976)'
_computing_publication_material 'Local programs'
_computing_structure_refinement 'RAELS, (Rae, 1989)'
_computing_structure_solution 'SIR92 (Altomare et al, 1994)'
_diffrn_measurement_device_type 'Nonius CAD-4'
_diffrn_measurement_method \w--2\q
_diffrn_radiation_type 'Mo K\a'
_diffrn_radiation_wavelength 0.71073
_diffrn_reflns_av_R_equivalents 0.036
_diffrn_reflns_limit_h_max 14
_diffrn_reflns_limit_h_min -14
_diffrn_reflns_limit_k_max 15
_diffrn_reflns_limit_k_min -15
_diffrn_reflns_limit_l_max 22
_diffrn_reflns_limit_l_min 0
_diffrn_reflns_number 10466
_diffrn_reflns_theta_max 23
_diffrn_standards_decay_% 0
_diffrn_standards_interval_time 30min
_diffrn_standards_number 1
_exptl_absorpt_coefficient_mu 6.651
_exptl_absorpt_correction_T_max 0.47
_exptl_absorpt_correction_T_min 0.24
_exptl_absorpt_correction_type analytical
_exptl_absorpt_process_details '(DeMeulenaer & Tompa, 1965)'
_exptl_crystal_colour colourless
_exptl_crystal_density_diffrn 1.91
_exptl_crystal_density_method 'not measured'
_exptl_crystal_description block
_exptl_crystal_F_000 2020.0
_exptl_crystal_size_max 0.24
_exptl_crystal_size_mid 0.14
_exptl_crystal_size_min 0.12
_refine_diff_density_max 1.01
_refine_diff_density_min -1.18
_refine_ls_extinction_method none
_refine_ls_goodness_of_fit_ref 1.58
_refine_ls_hydrogen_treatment noref
_refine_ls_number_parameters 423
_refine_ls_number_reflns 5187
_refine_ls_R_factor_gt 0.047
_refine_ls_shift/su_max 0.004
_refine_ls_structure_factor_coef F
_refine_ls_weighting_details 'w = 1/[\s^2^(F) + 0.0004F^2^]'
_refine_ls_weighting_scheme calc
_refine_ls_wR_factor_ref 0.054
_reflns_number_gt 5187
_reflns_number_total 10131
_reflns_threshold_expression I>2\s(I)
_cod_data_source_file b310638a.txt
_cod_data_source_block DRB258
_cod_database_code 7150314

loop_
_symmetry_equiv_pos_site_id
_symmetry_equiv_pos_as_xyz
1 x,y,z
2 -x,-y,-z

loop_
_atom_site_label
_atom_site_fract_x
_atom_site_fract_y
_atom_site_fract_z
_atom_site_U_iso_or_equiv
_atom_site_adp_type
_atom_site_type_symbol
_atom_site_occupancy
Br1A 0.91275(11) 0.74245(10) 0.59045(6) 0.0737(4) Uani Br 1.0
Br2A 0.77684(11) 0.54669(8) 0.90017(6) 0.0683(4) Uani Br 1.0
Br3A 0.80301(14) 1.15497(10) 1.00030(7) 0.1000(6) Uani Br 1.0
Br4A 0.68333(10) 1.36010(8) 0.70794(6) 0.0622(4) Uani Br 1.0
N1A 0.9520(6) 0.8126(5) 0.7115(4) 0.045(2) Uani N 1.0
N2A 0.8934(6) 1.0846(6) 0.8691(4) 0.050(2) Uani N 1.0
C1A 1.0363(8) 0.9348(7) 0.7465(5) 0.050(3) Uani C 1.0
C2A 0.9789(8) 0.8468(7) 0.7590(5) 0.044(2) Uani C 1.0
C3A 0.9540(8) 0.8105(7) 0.8276(5) 0.045(2) Uani C 1.0
C4A 0.9938(8) 0.8689(7) 0.8681(5) 0.052(2) Uani C 1.0
C5A 1.0256(8) 0.9618(7) 0.8171(5) 0.052(3) Uani C 1.0
C6A 0.9400(8) 1.0496(7) 0.8157(5) 0.046(2) Uani C 1.0
C7A 0.9170(8) 1.0864(7) 0.7510(5) 0.044(2) Uani C 1.0
C8A 0.9838(8) 1.0265(7) 0.7006(5) 0.049(2) Uani C 1.0
C9A 0.8975(8) 0.7338(7) 0.7300(5) 0.043(1) Uani C 1.0
C10A 0.8684(8) 0.6916(7) 0.6808(5) 0.050(1) Uani C 1.0
C11A 0.8112(8) 0.6177(7) 0.6961(5) 0.052(2) Uani C 1.0
C12A 0.7810(8) 0.5756(7) 0.7632(6) 0.050(2) Uani C 1.0
C13A 0.8117(8) 0.6118(7) 0.8125(5) 0.047(2) Uani C 1.0
C14A 0.8687(8) 0.6915(7) 0.7985(5) 0.043(2) Uani C 1.0
C15A 0.9006(8) 0.7322(7) 0.8465(5) 0.045(2) Uani C 1.0
C16A 0.8184(8) 1.1674(7) 0.8584(5) 0.049(2) Uani C 1.0
C17A 0.7665(9) 1.2098(7) 0.9147(5) 0.059(2) Uani C 1.0
C18A 0.6917(9) 1.2926(8) 0.9079(6) 0.063(3) Uani C 1.0
C19A 0.6662(8) 1.3329(7) 0.8472(6) 0.058(3) Uani C 1.0
C20A 0.7144(8) 1.2963(7) 0.7915(5) 0.051(2) Uani C 1.0
C21A 0.7913(8) 1.2094(7) 0.7968(5) 0.046(1) Uani C 1.0
C22A 0.8433(8) 1.1664(7) 0.7408(5) 0.044(1) Uani C 1.0
Br1B 0.42616(11) 0.85580(9) 0.48336(6) 0.0718(4) Uani Br 1.0
Br2B 0.30168(10) 1.05339(8) 0.19049(6) 0.0648(4) Uani Br 1.0
Br3B 0.54687(11) 0.43512(9) 0.07137(6) 0.0674(4) Uani Br 1.0
Br4B 0.41578(10) 0.22767(8) 0.38049(6) 0.0638(4) Uani Br 1.0
N1B 0.5102(6) 0.7807(5) 0.3533(4) 0.044(1) Uani N 1.0
N2B 0.5778(6) 0.5040(5) 0.1946(4) 0.043(1) Uani N 1.0
C1B 0.6392(8) 0.6562(7) 0.3027(5) 0.044(1) Uani C 1.0
C2B 0.5565(7) 0.7436(7) 0.2997(5) 0.041(1) Uani C 1.0
C3B 0.5357(7) 0.7810(7) 0.2356(5) 0.041(1) Uani C 1.0
C4B 0.6036(8) 0.7206(7) 0.1864(5) 0.0460(9) Uani C 1.0
C5B 0.6559(7) 0.6296(7) 0.2308(5) 0.045(1) Uani C 1.0
C6B 0.5988(7) 0.5402(7) 0.2429(5) 0.040(1) Uani C 1.0
C7B 0.5717(7) 0.5030(7) 0.3110(5) 0.040(1) Uani C 1.0
C8B 0.6090(8) 0.5653(7) 0.3526(5) 0.045(2) Uani C 1.0
C9B 0.4368(8) 0.8620(7) 0.3432(5) 0.045(1) Uani C 1.0
C10B 0.3859(8) 0.9064(7) 0.3982(5) 0.053(2) Uani C 1.0
C11B 0.3128(9) 0.9864(7) 0.3914(6) 0.058(2) Uani C 1.0
C12B 0.2870(8) 1.0290(7) 0.3293(6) 0.057(3) Uani C 1.0
C13B 0.3341(8) 0.9902(7) 0.2746(5) 0.051(2) Uani C 1.0
C14B 0.4106(8) 0.9042(7) 0.2804(5) 0.044(2) Uani C 1.0
C15B 0.4632(8) 0.8607(6) 0.2246(5) 0.044(1) Uani C 1.0
C16B 0.5310(8) 0.4208(7) 0.2117(5) 0.043(1) Uani C 1.0
C17B 0.5080(8) 0.3759(7) 0.1619(5) 0.051(1) Uani C 1.0
C18B 0.4644(9) 0.2913(7) 0.1751(5) 0.055(2) Uani C 1.0
C19B 0.4370(8) 0.2479(7) 0.2427(6) 0.052(2) Uani C 1.0
C20B 0.4554(8) 0.2884(7) 0.2924(5) 0.047(2) Uani C 1.0
C21B 0.5011(8) 0.3778(7) 0.2800(5) 0.042(1) Uani C 1.0
C22B 0.5240(8) 0.4224(6) 0.3296(5) 0.042(1) Uani C 1.0
Br1C 0.76047(11) 0.84046(9) 0.46156(6) 0.0751(4) Uani Br 1.0
Br2C 0.64888(11) 1.03570(9) 0.16543(6) 0.0691(4) Uani Br 1.0
Br3C 0.88723(11) 0.42586(9) 0.05233(6) 0.0689(4) Uani Br 1.0
Br4C 0.73738(10) 0.23240(8) 0.36187(6) 0.0652(4) Uani Br 1.0
N1C 0.8567(6) 0.7691(5) 0.3326(4) 0.045(2) Uani N 1.0
N2C 0.9231(6) 0.4946(5) 0.1756(4) 0.043(2) Uani N 1.0
C1C 0.9918(8) 0.6430(7) 0.2836(5) 0.049(3) Uani C 1.0
C2C 0.9076(8) 0.7322(7) 0.2802(5) 0.044(2) Uani C 1.0
C3C 0.8888(8) 0.7671(7) 0.2140(5) 0.044(2) Uani C 1.0
C4C 0.9598(8) 0.7065(7) 0.1660(5) 0.049(3) Uani C 1.0
C5C 1.0053(8) 0.6147(7) 0.2134(5) 0.049(3) Uani C 1.0
C6C 0.9476(7) 0.5298(7) 0.2237(5) 0.043(2) Uani C 1.0
C7C 0.9166(8) 0.4941(7) 0.2930(5) 0.043(2) Uani C 1.0
C8C 0.9565(8) 0.5526(7) 0.3345(5) 0.048(3) Uani C 1.0
C9C 0.7837(8) 0.8504(7) 0.3208(5) 0.045(2) Uani C 1.0
C10C 0.7281(8) 0.8926(7) 0.3749(5) 0.049(2) Uani C 1.0
C11C 0.6539(8) 0.9727(7) 0.3670(5) 0.053(2) Uani C 1.0
C12C 0.6294(8) 1.0148(7) 0.3049(6) 0.054(2) Uani C 1.0
C13C 0.6825(8) 0.9754(7) 0.2501(5) 0.051(2) Uani C 1.0
C14C 0.7581(8) 0.8912(7) 0.2572(5) 0.045(2) Uani C 1.0
C15C 0.8155(8) 0.8467(7) 0.2024(5) 0.045(2) Uani C 1.0
C16C 0.8670(8) 0.4168(7) 0.1929(5) 0.042(2) Uani C 1.0
C17C 0.8393(8) 0.3763(7) 0.1428(5) 0.046(2) Uani C 1.0
C18C 0.7797(8) 0.3019(7) 0.1569(5) 0.049(2) Uani C 1.0
C19C 0.7485(8) 0.2609(7) 0.2238(5) 0.049(2) Uani C 1.0
C20C 0.7770(8) 0.2948(7) 0.2738(5) 0.046(2) Uani C 1.0
C21C 0.8353(8) 0.3754(6) 0.2606(5) 0.042(2) Uani C 1.0
C22C 0.8650(8) 0.4161(7) 0.3101(5) 0.043(2) Uani C 1.0
ClCb1 0.5071(5) 0.1510(6) 1.0184(3) 0.242(5) Uani Cl 1.0
C1Cb1 0.3796(5) 0.1799(4) 1.0013(2) 0.138(5) Uani C 1.0
C2Cb1 0.3382(7) 0.2777(5) 0.9820(3) 0.184(7) Uani C 1.0
C3Cb1 0.2366(8) 0.3007(7) 0.9684(4) 0.209(7) Uani C 1.0
C4Cb1 0.1765(6) 0.2260(9) 0.9741(4) 0.207(7) Uani C 1.0
C5Cb1 0.2180(6) 0.1283(8) 0.9933(4) 0.164(7) Uani C 1.0
C6Cb1 0.3196(6) 0.1051(6) 1.0070(4) 0.119(6) Uani C 1.0
ClCb2 0.8575(12) 0.2221(8) 0.5468(5) 0.230(9) Uani Cl 0.53
C1Cb2 0.8160(9) 0.3489(8) 0.5356(6) 0.128(8) Uani C 0.53
C2Cb2 0.7126(11) 0.3849(13) 0.5289(14) 0.154(9) Uani C 0.53
C3Cb2 0.6796(17) 0.4860(14) 0.5199(17) 0.148(9) Uani C 0.53
C4Cb2 0.7497(21) 0.5509(10) 0.5176(15) 0.149(6) Uani C 0.53
C5Cb2 0.8530(19) 0.5147(9) 0.5242(13) 0.157(7) Uani C 0.53
C6Cb2 0.8862(13) 0.4136(10) 0.5332(10) 0.131(7) Uani C 0.53
ClCb2' 0.9466(9) 0.3013(10) 0.5637(4) 0.186(9) Uani Cl 0.47
C1Cb2' 0.8322(10) 0.3760(10) 0.5444(7) 0.117(8) Uani C 0.47
C2Cb2' 0.7483(13) 0.3335(16) 0.5365(15) 0.165(9) Uani C 0.47
C3Cb2' 0.6571(14) 0.3931(23) 0.5212(19) 0.203(9) Uani C 0.47
C4Cb2' 0.6497(18) 0.4950(22) 0.5138(18) 0.172(9) Uani C 0.47
C5Cb2' 0.7336(21) 0.5374(14) 0.5218(18) 0.141(6) Uani C 0.47
C6Cb2' 0.8249(17) 0.4779(9) 0.5371(14) 0.125(7) Uani C 0.47
HC1A 1.1113 0.9170 0.7277 0.059 Uani H 1.0
H1C4A 1.0556 0.8301 0.8874 0.062 Uani H 1.0
H2C4A 0.9381 0.8887 0.9047 0.054 Uani H 1.0
HC5A 1.0923 0.9797 0.8245 0.061 Uani H 1.0
H1C8A 1.0374 1.0647 0.6710 0.058 Uani H 1.0
H2C8A 0.9399 1.0057 0.6728 0.049 Uani H 1.0
HC11A 0.7897 0.5920 0.6598 0.061 Uani H 1.0
HC12A 0.7380 0.5204 0.7747 0.056 Uani H 1.0
HC15A 0.8840 0.7037 0.8947 0.051 Uani H 1.0
HC18A 0.6567 1.3224 0.9478 0.074 Uani H 1.0
HC19A 0.6104 1.3912 0.8431 0.064 Uani H 1.0
HC22A 0.8263 1.1942 0.6952 0.048 Uani H 1.0
HC1B 0.7049 0.6745 0.3114 0.051 Uani H 1.0
H1C4B 0.6574 0.7590 0.1572 0.054 Uani H 1.0
H2C4B 0.5604 0.6998 0.1582 0.048 Uani H 1.0
HC5B 0.7316 0.6131 0.2132 0.052 Uani H 1.0
H1C8B 0.6706 0.5282 0.3729 0.052 Uani H 1.0
H2C8B 0.5518 0.5848 0.3885 0.047 Uani H 1.0
HC11B 0.2770 1.0154 0.4315 0.067 Uani H 1.0
HC12B 0.2332 1.0889 0.3249 0.064 Uani H 1.0
HC15B 0.4469 0.8882 0.1788 0.050 Uani H 1.0
HC18B 0.4521 0.2604 0.1382 0.063 Uani H 1.0
HC19B 0.4034 0.1865 0.2536 0.058 Uani H 1.0
HC22B 0.5050 0.3946 0.3778 0.047 Uani H 1.0
HC1C 1.0582 0.6600 0.2922 0.057 Uani H 1.0
H1C4C 1.0164 0.7435 0.1391 0.057 Uani H 1.0
H2C4C 0.9195 0.6869 0.1355 0.047 Uani H 1.0
HC5C 1.0807 0.5949 0.1967 0.056 Uani H 1.0
H1C8C 1.0165 0.5129 0.3552 0.057 Uani H 1.0
H2C8C 0.8999 0.5742 0.3701 0.047 Uani H 1.0
HC11C 0.6165 1.0016 0.4068 0.059 Uani H 1.0
HC12C 0.5739 1.0732 0.2996 0.060 Uani H 1.0
HC15C 0.8017 0.8740 0.1561 0.050 Uani H 1.0
HC18C 0.7585 0.2769 0.1202 0.054 Uani H 1.0
HC19C 0.7049 0.2063 0.2346 0.054 Uani H 1.0
HC22C 0.8474 0.3866 0.3581 0.048 Uani H 1.0
HC2Cb1 0.3814 0.3315 0.9780 0.265 Uani H 1.0
HC3Cb1 0.2067 0.3710 0.9545 0.295 Uani H 1.0
HC4Cb1 0.1035 0.2426 0.9643 0.303 Uani H 1.0
HC5Cb1 0.1747 0.0746 0.9974 0.229 Uani H 1.0
HC6Cb1 0.3494 0.0348 1.0209 0.140 Uani H 1.0
HC2Cb2 0.6622 0.3383 0.5307 0.242 Uani H 0.53
HC3Cb2 0.6053 0.5121 0.5152 0.211 Uani H 0.53
HC4Cb2 0.7259 0.6235 0.5111 0.212 Uani H 0.53
HC5Cb2 0.9034 0.5614 0.5225 0.247 Uani H 0.53
HC6Cb2 0.9605 0.3876 0.5379 0.181 Uani H 0.53
HC2Cb2' 0.7536 0.2602 0.5418 0.238 Uani H 0.47
HC3Cb2' 0.5967 0.3627 0.5154 0.319 Uani H 0.47
HC4Cb2' 0.5841 0.5378 0.5028 0.242 Uani H 0.47
HC5Cb2' 0.7283 0.6107 0.5165 0.198 Uani H 0.47
HC6Cb2' 0.8853 0.5084 0.5428 0.184 Uani H 0.47

loop_
_atom_site_aniso_label
_atom_site_aniso_U_11
_atom_site_aniso_U_22
_atom_site_aniso_U_33
_atom_site_aniso_U_12
_atom_site_aniso_U_13
_atom_site_aniso_U_23
_atom_site_aniso_type_symbol
Br1A 0.095(1) 0.0834(9) 0.0403(8) -0.0088(8) -0.0068(7) -0.0110(7) Br
Br2A 0.090(1) 0.0580(8) 0.0526(8) -0.0189(7) 0.0007(7) -0.0028(6) Br
Br3A 0.164(2) 0.0767(9) 0.0556(9) 0.015(1) -0.025(1) -0.0238(8) Br
Br4A 0.0645(9) 0.0484(7) 0.0673(9) 0.0033(6) -0.0145(7) -0.0005(6) Br
N1A 0.045(3) 0.040(1) 0.044(3) 0.001(1) 0.004(3) -0.009(1) N
N2A 0.060(2) 0.040(2) 0.051(4) 0.002(1) -0.015(2) -0.010(2) N
C1A 0.039(3) 0.041(2) 0.065(5) 0.000(1) 0.001(3) -0.010(2) C
C2A 0.039(2) 0.038(1) 0.050(4) 0.001(1) -0.001(3) -0.008(1) C
C3A 0.045(2) 0.038(1) 0.049(4) 0.002(1) -0.010(3) -0.006(2) C
C4A 0.058(3) 0.040(2) 0.060(5) 0.003(2) -0.022(4) -0.008(2) C
C5A 0.046(2) 0.040(2) 0.069(6) 0.002(1) -0.015(3) -0.010(2) C
C6A 0.045(2) 0.038(1) 0.053(4) 0.001(1) -0.010(2) -0.008(1) C
C7A 0.042(2) 0.038(1) 0.048(3) -0.001(1) -0.001(2) -0.006(1) C
C8A 0.046(3) 0.041(2) 0.053(3) -0.003(2) 0.007(3) -0.007(2) C
C9A 0.045(2) 0.038(1) 0.043(3) 0.002(1) -0.002(2) -0.008(1) C
C10A 0.060(4) 0.041(2) 0.046(2) 0.002(1) -0.006(3) -0.011(2) C
C11A 0.061(4) 0.040(2) 0.056(3) 0.002(2) -0.014(3) -0.012(2) C
C12A 0.050(3) 0.038(1) 0.061(4) 0.000(2) -0.010(2) -0.009(2) C
C13A 0.047(3) 0.037(1) 0.051(3) -0.001(1) -0.004(2) -0.005(2) C
C14A 0.043(2) 0.037(2) 0.044(3) 0.001(1) -0.004(2) -0.006(2) C
C15A 0.050(3) 0.037(1) 0.043(4) 0.001(1) -0.008(2) -0.004(2) C
C16A 0.057(2) 0.040(1) 0.049(3) 0.002(1) -0.008(2) -0.011(1) C
C17A 0.079(4) 0.045(2) 0.052(3) 0.002(2) -0.007(2) -0.016(2) C
C18A 0.077(5) 0.046(2) 0.062(4) 0.004(2) 0.000(3) -0.021(3) C
C19A 0.059(4) 0.042(2) 0.069(5) 0.005(2) -0.003(3) -0.018(2) C
C20A 0.050(3) 0.038(1) 0.060(3) 0.004(1) -0.008(3) -0.011(1) C
C21A 0.047(2) 0.038(1) 0.049(2) 0.002(1) -0.006(2) -0.009(1) C
C22A 0.046(3) 0.037(1) 0.046(2) 0.000(1) -0.004(2) -0.005(2) C
Br1B 0.096(1) 0.0721(8) 0.0429(8) -0.0024(8) -0.0016(7) -0.0174(6) Br
Br2B 0.068(1) 0.0486(7) 0.073(1) 0.0009(6) -0.0239(7) 0.0037(6) Br
Br3B 0.093(1) 0.0667(8) 0.0402(8) -0.0070(7) -0.0092(7) -0.0089(6) Br
Br4B 0.075(1) 0.0543(7) 0.0545(8) -0.0120(7) -0.0037(7) 0.0049(6) Br
N1B 0.047(2) 0.039(1) 0.043(2) 0.001(1) -0.006(2) -0.008(1) N
N2B 0.045(2) 0.039(1) 0.040(2) 0.000(1) 0.000(2) -0.007(1) N
C1B 0.037(2) 0.040(1) 0.053(3) 0.001(1) -0.008(2) -0.009(1) C
C2B 0.038(2) 0.038(1) 0.044(2) 0.000(1) -0.004(1) -0.007(1) C
C3B 0.041(2) 0.037(1) 0.042(2) -0.001(1) -0.001(2) -0.005(1) C
C4B 0.048(3) 0.040(1) 0.044(2) -0.003(1) 0.005(2) -0.006(2) C
C5B 0.036(2) 0.040(1) 0.052(3) -0.001(1) 0.003(2) -0.009(1) C
C6B 0.036(2) 0.038(1) 0.042(2) 0.001(1) 0.000(2) -0.007(1) C
C7B 0.038(2) 0.037(1) 0.041(2) 0.002(1) -0.005(2) -0.005(1) C
C8B 0.046(3) 0.039(1) 0.048(2) 0.003(1) -0.013(2) -0.007(1) C
C9B 0.046(2) 0.039(1) 0.045(3) 0.001(1) -0.002(1) -0.009(1) C
C10B 0.062(3) 0.042(2) 0.049(4) 0.001(2) 0.001(2) -0.013(2) C
C11B 0.062(3) 0.044(2) 0.061(5) 0.003(2) 0.005(3) -0.016(3) C
C12B 0.053(3) 0.042(2) 0.070(6) 0.007(2) -0.003(3) -0.015(2) C
C13B 0.050(3) 0.039(1) 0.061(4) 0.006(2) -0.009(3) -0.010(2) C
C14B 0.044(2) 0.038(1) 0.048(3) 0.002(1) -0.005(2) -0.007(1) C
C15B 0.047(3) 0.037(1) 0.044(2) 0.001(1) -0.005(2) -0.004(1) C
C16B 0.045(2) 0.039(1) 0.042(2) 0.001(1) -0.004(2) -0.008(1) C
C17B 0.063(3) 0.042(2) 0.047(2) 0.000(2) -0.011(3) -0.011(2) C
C18B 0.065(4) 0.043(2) 0.059(4) -0.001(2) -0.016(4) -0.013(3) C
C19B 0.053(3) 0.041(2) 0.063(5) -0.003(2) -0.010(3) -0.012(2) C
C20B 0.047(3) 0.038(1) 0.054(3) -0.003(2) -0.003(2) -0.007(1) C
C21B 0.041(2) 0.037(1) 0.044(2) 0.000(1) -0.003(1) -0.006(1) C
C22B 0.043(2) 0.037(1) 0.041(2) 0.000(1) -0.003(2) -0.004(1) C
Br1C 0.100(1) 0.0752(9) 0.0442(8) 0.0132(8) -0.0126(7) -0.0162(7) Br
Br2C 0.088(1) 0.0522(7) 0.0569(9) 0.0058(7) -0.0156(7) 0.0039(6) Br
Br3C 0.097(1) 0.0620(8) 0.0445(8) -0.0080(7) -0.0057(7) -0.0094(6) Br
Br4C 0.074(1) 0.0527(7) 0.0585(9) -0.0093(7) 0.0024(7) 0.0037(6) Br
N1C 0.044(2) 0.041(2) 0.051(4) -0.001(1) -0.009(2) -0.013(2) N
N2C 0.040(2) 0.040(3) 0.046(5) 0.002(1) 0.001(2) -0.011(2) N
C1C 0.039(2) 0.047(3) 0.062(6) 0.001(1) -0.009(2) -0.016(3) C
C2C 0.040(2) 0.040(3) 0.052(5) -0.002(1) -0.005(2) -0.012(2) C
C3C 0.044(2) 0.037(3) 0.048(5) -0.005(2) 0.002(2) -0.007(2) C
C4C 0.045(2) 0.044(3) 0.052(6) -0.007(2) 0.007(2) -0.010(3) C
C5C 0.038(2) 0.046(4) 0.060(6) -0.001(1) 0.000(2) -0.015(3) C
C6C 0.037(2) 0.039(3) 0.050(5) 0.003(1) -0.003(2) -0.011(3) C
C7C 0.041(2) 0.037(2) 0.048(5) 0.007(1) -0.012(2) -0.007(2) C
C8C 0.044(2) 0.045(3) 0.056(5) 0.007(2) -0.018(3) -0.011(3) C
C9C 0.047(2) 0.037(2) 0.050(4) -0.002(1) -0.005(2) -0.012(2) C
C10C 0.053(3) 0.042(2) 0.054(3) -0.002(2) -0.006(2) -0.018(2) C
C11C 0.057(4) 0.040(2) 0.063(3) 0.000(2) -0.004(3) -0.020(2) C
C12C 0.059(4) 0.033(2) 0.067(4) 0.002(2) -0.006(3) -0.014(2) C
C13C 0.059(3) 0.030(2) 0.059(3) -0.001(1) -0.005(2) -0.005(2) C
C14C 0.050(2) 0.032(2) 0.050(3) -0.003(1) -0.002(2) -0.006(2) C
C15C 0.051(2) 0.033(2) 0.047(4) -0.006(2) 0.001(2) -0.003(2) C
C16C 0.041(2) 0.035(2) 0.045(4) 0.004(1) -0.003(2) -0.010(2) C
C17C 0.047(2) 0.040(2) 0.047(4) 0.002(2) -0.001(2) -0.015(2) C
C18C 0.051(3) 0.038(2) 0.054(3) 0.002(2) -0.003(2) -0.017(2) C
C19C 0.053(3) 0.032(2) 0.058(3) 0.002(2) -0.005(2) -0.011(2) C
C20C 0.053(3) 0.030(2) 0.052(3) 0.004(2) -0.007(2) -0.004(2) C
C21C 0.045(2) 0.031(2) 0.046(3) 0.006(2) -0.008(2) -0.005(2) C
C22C 0.047(2) 0.034(2) 0.046(4) 0.008(2) -0.013(2) -0.003(2) C
ClCb1 0.215(7) 0.345(9) 0.175(7) -0.055(7) 0.003(5) -0.088(6) Cl
C1Cb1 0.214(9) 0.115(7) 0.067(5) -0.021(6) 0.029(4) -0.023(5) C
C2Cb1 0.350(9) 0.096(7) 0.073(9) -0.027(6) 0.052(9) -0.019(6) C
C3Cb1 0.374(9) 0.132(6) 0.047(7) 0.091(9) 0.032(9) -0.010(8) C
C4Cb1 0.238(9) 0.250(8) 0.085(9) 0.088(9) -0.001(8) -0.040(9) C
C5Cb1 0.192(9) 0.190(6) 0.092(4) -0.008(6) 0.017(8) -0.039(4) C
C6Cb1 0.192(9) 0.092(9) 0.048(6) 0.000(6) 0.026(6) -0.014(6) C
ClCb2 0.354(9) 0.182(9) 0.126(9) -0.047(9) 0.047(9) -0.033(7) Cl
C1Cb2 0.161(9) 0.179(9) 0.055(6) -0.072(9) 0.014(6) -0.034(6) C
C2Cb2 0.150(9) 0.236(9) 0.107(9) -0.104(9) 0.000(8) -0.053(8) C
C3Cb2 0.135(9) 0.257(9) 0.057(7) -0.047(9) 0.004(7) -0.036(6) C
C4Cb2 0.197(9) 0.185(8) 0.059(7) -0.053(9) 0.026(6) -0.026(7) C
C5Cb2 0.176(9) 0.206(8) 0.113(9) -0.110(9) 0.015(9) -0.044(7) C
C6Cb2 0.125(9) 0.221(9) 0.059(6) -0.072(9) 0.008(7) -0.035(6) C
ClCb2' 0.187(9) 0.295(9) 0.045(6) 0.012(9) 0.014(6) -0.023(7) Cl
C1Cb2' 0.137(9) 0.184(9) 0.040(6) -0.065(9) 0.013(7) -0.030(6) C
C2Cb2' 0.191(9) 0.208(9) 0.122(9) -0.113(9) 0.010(8) -0.052(8) C
C3Cb2' 0.157(9) 0.326(9) 0.170(9) -0.122(9) -0.018(9) -0.077(9) C
C4Cb2' 0.139(9) 0.306(9) 0.071(9) -0.036(9) -0.003(7) -0.041(9) C
C5Cb2' 0.179(9) 0.192(8) 0.047(7) -0.046(9) 0.021(6) -0.026(6) C
C6Cb2' 0.143(9) 0.189(8) 0.063(6) -0.085(9) 0.009(7) -0.039(7) C

loop_
_geom_angle_atom_site_label_1
_geom_angle_atom_site_label_2
_geom_angle_atom_site_label_3
_geom_angle
_geom_angle_site_symmetry_1
_geom_angle_site_symmetry_2
_geom_angle_site_symmetry_3
_geom_angle_publ_flag
C2A N1A C9A 117.1(9) 1_555 1_555 1_555 no
C6A N2A C16A 115.1(8) 1_555 1_555 1_555 no
C2A C1A C5A 103.3(8) 1_555 1_555 1_555 no
C2A C1A C8A 112.8(8) 1_555 1_555 1_555 no
C5A C1A C8A 107.9(7) 1_555 1_555 1_555 no
N1A C2A C1A 123.1(9) 1_555 1_555 1_555 no
N1A C2A C3A 125.0(10) 1_555 1_555 1_555 no
C1A C2A C3A 111.8(9) 1_555 1_555 1_555 no
C2A C3A C4A 110.9(9) 1_555 1_555 1_555 no
C2A C3A C15A 118.4(10) 1_555 1_555 1_555 no
C4A C3A C15A 130.6(10) 1_555 1_555 1_555 no
C3A C4A C5A 104.1(8) 1_555 1_555 1_555 no
C1A C5A C4A 106.3(8) 1_555 1_555 1_555 no
C1A C5A C6A 102.7(8) 1_555 1_555 1_555 no
C4A C5A C6A 113.4(9) 1_555 1_555 1_555 no
N2A C6A C5A 122.8(9) 1_555 1_555 1_555 no
N2A C6A C7A 125.1(9) 1_555 1_555 1_555 no
C5A C6A C7A 112.1(9) 1_555 1_555 1_555 no
C6A C7A C8A 111.5(8) 1_555 1_555 1_555 no
C6A C7A C22A 119.6(9) 1_555 1_555 1_555 no
C8A C7A C22A 128.9(9) 1_555 1_555 1_555 no
C1A C8A C7A 102.4(8) 1_555 1_555 1_555 no
N1A C9A C10A 119.8(9) 1_555 1_555 1_555 no
N1A C9A C14A 122.0(9) 1_555 1_555 1_555 no
C10A C9A C14A 118.2(9) 1_555 1_555 1_555 no
Br1A C10A C9A 118.3(8) 1_555 1_555 1_555 no
Br1A C10A C11A 119.5(8) 1_555 1_555 1_555 no
C9A C10A C11A 122.2(10) 1_555 1_555 1_555 no
C10A C11A C12A 120.6(10) 1_555 1_555 1_555 no
C11A C12A C13A 118.8(10) 1_555 1_555 1_555 no
Br2A C13A C12A 116.7(8) 1_555 1_555 1_555 no
Br2A C13A C14A 121.1(8) 1_555 1_555 1_555 no
C12A C13A C14A 122.3(10) 1_555 1_555 1_555 no
C9A C14A C13A 117.8(9) 1_555 1_555 1_555 no
C9A C14A C15A 117.5(9) 1_555 1_555 1_555 no
C13A C14A C15A 124.8(10) 1_555 1_555 1_555 no
C3A C15A C14A 119.9(10) 1_555 1_555 1_555 no
N2A C16A C17A 117.5(9) 1_555 1_555 1_555 no
N2A C16A C21A 123.9(9) 1_555 1_555 1_555 no
C17A C16A C21A 118.6(9) 1_555 1_555 1_555 no
Br3A C17A C16A 119.8(8) 1_555 1_555 1_555 no
Br3A C17A C18A 119.3(8) 1_555 1_555 1_555 no
C16A C17A C18A 120.9(10) 1_555 1_555 1_555 no
C17A C18A C19A 119.8(10) 1_555 1_555 1_555 no
C18A C19A C20A 121.8(10) 1_555 1_555 1_555 no
Br4A C20A C19A 120.1(8) 1_555 1_555 1_555 no
Br4A C20A C21A 120.0(8) 1_555 1_555 1_555 no
C19A C20A C21A 119.9(10) 1_555 1_555 1_555 no
C16A C21A C20A 119.0(9) 1_555 1_555 1_555 no
C16A C21A C22A 118.2(9) 1_555 1_555 1_555 no
C20A C21A C22A 122.8(9) 1_555 1_555 1_555 no
C7A C22A C21A 118.0(9) 1_555 1_555 1_555 no
C2B N1B C9B 115.9(8) 1_555 1_555 1_555 no
C6B N2B C16B 117.0(9) 1_555 1_555 1_555 no
C2B C1B C5B 103.3(8) 1_555 1_555 1_555 no
C2B C1B C8B 115.0(8) 1_555 1_555 1_555 no
C5B C1B C8B 107.7(8) 1_555 1_555 1_555 no
N1B C2B C1B 122.1(9) 1_555 1_555 1_555 no
N1B C2B C3B 124.9(9) 1_555 1_555 1_555 no
C1B C2B C3B 113.0(9) 1_555 1_555 1_555 no
C2B C3B C4B 110.6(8) 1_555 1_555 1_555 no
C2B C3B C15B 120.2(9) 1_555 1_555 1_555 no
C4B C3B C15B 129.2(9) 1_555 1_555 1_555 no
C3B C4B C5B 104.2(8) 1_555 1_555 1_555 no
C1B C5B C4B 106.4(7) 1_555 1_555 1_555 no
C1B C5B C6B 101.8(8) 1_555 1_555 1_555 no
C4B C5B C6B 113.2(8) 1_555 1_555 1_555 no
N2B C6B C5B 122.5(9) 1_555 1_555 1_555 no
N2B C6B C7B 124.8(9) 1_555 1_555 1_555 no
C5B C6B C7B 112.7(9) 1_555 1_555 1_555 no
C6B C7B C8B 109.6(9) 1_555 1_555 1_555 no
C6B C7B C22B 119.8(9) 1_555 1_555 1_555 no
C8B C7B C22B 130.6(9) 1_555 1_555 1_555 no
C1B C8B C7B 104.3(8) 1_555 1_555 1_555 no
N1B C9B C10B 118.8(9) 1_555 1_555 1_555 no
N1B C9B C14B 123.0(9) 1_555 1_555 1_555 no
C10B C9B C14B 118.2(9) 1_555 1_555 1_555 no
Br1B C10B C9B 119.2(7) 1_555 1_555 1_555 no
Br1B C10B C11B 119.2(8) 1_555 1_555 1_555 no
C9B C10B C11B 121.6(10) 1_555 1_555 1_555 no
C10B C11B C12B 120.5(10) 1_555 1_555 1_555 no
C11B C12B C13B 120.5(9) 1_555 1_555 1_555 no
Br2B C13B C12B 119.3(8) 1_555 1_555 1_555 no
Br2B C13B C14B 120.3(8) 1_555 1_555 1_555 no
C12B C13B C14B 120.3(10) 1_555 1_555 1_555 no
C9B C14B C13B 118.9(9) 1_555 1_555 1_555 no
C9B C14B C15B 118.4(8) 1_555 1_555 1_555 no
C13B C14B C15B 122.7(9) 1_555 1_555 1_555 no
C3B C15B C14B 117.6(9) 1_555 1_555 1_555 no
N2B C16B C17B 120.2(9) 1_555 1_555 1_555 no
N2B C16B C21B 121.8(9) 1_555 1_555 1_555 no
C17B C16B C21B 118.0(9) 1_555 1_555 1_555 no
Br3B C17B C16B 117.4(8) 1_555 1_555 1_555 no
Br3B C17B C18B 119.1(8) 1_555 1_555 1_555 no
C16B C17B C18B 123.4(10) 1_555 1_555 1_555 no
C17B C18B C19B 118.2(10) 1_555 1_555 1_555 no
C18B C19B C20B 120.9(10) 1_555 1_555 1_555 no
Br4B C20B C19B 118.5(8) 1_555 1_555 1_555 no
Br4B C20B C21B 119.4(8) 1_555 1_555 1_555 no
C19B C20B C21B 122.1(10) 1_555 1_555 1_555 no
C16B C21B C20B 117.2(9) 1_555 1_555 1_555 no
C16B C21B C22B 118.0(9) 1_555 1_555 1_555 no
C20B C21B C22B 124.6(9) 1_555 1_555 1_555 no
C7B C22B C21B 118.6(9) 1_555 1_555 1_555 no
C2C N1C C9C 116.6(8) 1_555 1_555 1_555 no
C6C N2C C16C 117.7(9) 1_555 1_555 1_555 no
C2C C1C C5C 103.0(8) 1_555 1_555 1_555 no
C2C C1C C8C 113.0(8) 1_555 1_555 1_555 no
C5C C1C C8C 106.5(8) 1_555 1_555 1_555 no
N1C C2C C1C 123.9(9) 1_555 1_555 1_555 no
N1C C2C C3C 125.0(9) 1_555 1_555 1_555 no
C1C C2C C3C 111.0(9) 1_555 1_555 1_555 no
C2C C3C C4C 111.3(8) 1_555 1_555 1_555 no
C2C C3C C15C 118.5(9) 1_555 1_555 1_555 no
C4C C3C C15C 130.2(10) 1_555 1_555 1_555 no
C3C C4C C5C 102.7(8) 1_555 1_555 1_555 no
C1C C5C C4C 107.7(8) 1_555 1_555 1_555 no
C1C C5C C6C 104.5(9) 1_555 1_555 1_555 no
C4C C5C C6C 113.6(8) 1_555 1_555 1_555 no
N2C C6C C5C 124.3(9) 1_555 1_555 1_555 no
N2C C6C C7C 124.0(9) 1_555 1_555 1_555 no
C5C C6C C7C 111.6(9) 1_555 1_555 1_555 no
C6C C7C C8C 109.9(9) 1_555 1_555 1_555 no
C6C C7C C22C 118.5(9) 1_555 1_555 1_555 no
C8C C7C C22C 131.5(10) 1_555 1_555 1_555 no
C1C C8C C7C 103.8(8) 1_555 1_555 1_555 no
N1C C9C C10C 118.6(9) 1_555 1_555 1_555 no
N1C C9C C14C 123.3(9) 1_555 1_555 1_555 no
C10C C9C C14C 118.0(9) 1_555 1_555 1_555 no
Br1C C10C C9C 119.5(7) 1_555 1_555 1_555 no
Br1C C10C C11C 118.7(8) 1_555 1_555 1_555 no
C9C C10C C11C 121.8(10) 1_555 1_555 1_555 no
C10C C11C C12C 120.9(10) 1_555 1_555 1_555 no
C11C C12C C13C 119.1(9) 1_555 1_555 1_555 no
Br2C C13C C12C 118.2(8) 1_555 1_555 1_555 no
Br2C C13C C14C 120.8(8) 1_555 1_555 1_555 no
C12C C13C C14C 121.0(10) 1_555 1_555 1_555 no
C9C C14C C13C 119.1(9) 1_555 1_555 1_555 no
C9C C14C C15C 117.2(9) 1_555 1_555 1_555 no
C13C C14C C15C 123.6(9) 1_555 1_555 1_555 no
C3C C15C C14C 119.3(9) 1_555 1_555 1_555 no
N2C C16C C17C 119.6(9) 1_555 1_555 1_555 no
N2C C16C C21C 121.8(9) 1_555 1_555 1_555 no
C17C C16C C21C 118.6(9) 1_555 1_555 1_555 no
Br3C C17C C16C 119.1(8) 1_555 1_555 1_555 no
Br3C C17C C18C 118.6(8) 1_555 1_555 1_555 no
C16C C17C C18C 122.3(10) 1_555 1_555 1_555 no
C17C C18C C19C 119.0(10) 1_555 1_555 1_555 no
C18C C19C C20C 120.7(10) 1_555 1_555 1_555 no
Br4C C20C C19C 118.3(8) 1_555 1_555 1_555 no
Br4C C20C C21C 120.3(8) 1_555 1_555 1_555 no
C19C C20C C21C 121.4(10) 1_555 1_555 1_555 no
C16C C21C C20C 117.8(9) 1_555 1_555 1_555 no
C16C C21C C22C 117.8(9) 1_555 1_555 1_555 no
C20C C21C C22C 124.4(9) 1_555 1_555 1_555 no
C7C C22C C21C 120.1(9) 1_555 1_555 1_555 no
ClCb1 C1Cb1 C2Cb1 119.9(1) 1_555 1_555 1_555 no
ClCb1 C1Cb1 C6Cb1 119.9(1) 1_555 1_555 1_555 no
C2Cb1 C1Cb1 C6Cb1 120.1(2) 1_555 1_555 1_555 no
C1Cb1 C2Cb1 C3Cb1 119.9(2) 1_555 1_555 1_555 no
C2Cb1 C3Cb1 C4Cb1 120.1(2) 1_555 1_555 1_555 no
C3Cb1 C4Cb1 C5Cb1 120.0(3) 1_555 1_555 1_555 no
C4Cb1 C5Cb1 C6Cb1 120.1(2) 1_555 1_555 1_555 no
C1Cb1 C6Cb1 C5Cb1 119.9(2) 1_555 1_555 1_555 no

loop_
_geom_bond_atom_site_label_1
_geom_bond_atom_site_label_2
_geom_bond_distance
_geom_bond_site_symmetry_1
_geom_bond_site_symmetry_2
_geom_bond_publ_flag
Br1A C10A 1.890(10) 1_555 1_555 no
Br2A C13A 1.879(10) 1_555 1_555 no
Br3A C17A 1.905(11) 1_555 1_555 no
Br4A C20A 1.870(10) 1_555 1_555 no
N1A C2A 1.305(11) 1_555 1_555 no
N1A C9A 1.370(11) 1_555 1_555 no
N2A C6A 1.306(11) 1_555 1_555 no
N2A C16A 1.397(11) 1_555 1_555 no
C1A C2A 1.508(13) 1_555 1_555 no
C1A C5A 1.560(13) 1_555 1_555 no
C1A C8A 1.576(13) 1_555 1_555 no
C2A C3A 1.410(13) 1_555 1_555 no
C3A C4A 1.494(13) 1_555 1_555 no
C3A C15A 1.356(13) 1_555 1_555 no
C4A C5A 1.569(14) 1_555 1_555 no
C5A C6A 1.517(12) 1_555 1_555 no
C6A C7A 1.408(12) 1_555 1_555 no
C7A C8A 1.524(12) 1_555 1_555 no
C7A C22A 1.359(12) 1_555 1_555 no
C9A C10A 1.415(13) 1_555 1_555 no
C9A C14A 1.436(13) 1_555 1_555 no
C10A C11A 1.335(13) 1_555 1_555 no
C11A C12A 1.412(14) 1_555 1_555 no
C12A C13A 1.378(13) 1_555 1_555 no
C13A C14A 1.403(13) 1_555 1_555 no
C14A C15A 1.397(12) 1_555 1_555 no
C16A C17A 1.422(13) 1_555 1_555 no
C16A C21A 1.381(12) 1_555 1_555 no
C17A C18A 1.387(13) 1_555 1_555 no
C18A C19A 1.353(14) 1_555 1_555 no
C19A C20A 1.361(13) 1_555 1_555 no
C20A C21A 1.441(12) 1_555 1_555 no
C21A C22A 1.421(12) 1_555 1_555 no
Br1B C10B 1.906(10) 1_555 1_555 no
Br2B C13B 1.885(10) 1_555 1_555 no
Br3B C17B 1.911(10) 1_555 1_555 no
Br4B C20B 1.876(10) 1_555 1_555 no
N1B C2B 1.323(11) 1_555 1_555 no
N1B C9B 1.368(11) 1_555 1_555 no
N2B C6B 1.301(11) 1_555 1_555 no
N2B C16B 1.364(11) 1_555 1_555 no
C1B C2B 1.490(12) 1_555 1_555 no
C1B C5B 1.575(13) 1_555 1_555 no
C1B C8B 1.532(13) 1_555 1_555 no
C2B C3B 1.388(12) 1_555 1_555 no
C3B C4B 1.516(12) 1_555 1_555 no
C3B C15B 1.349(11) 1_555 1_555 no
C4B C5B 1.553(12) 1_555 1_555 no
C5B C6B 1.523(13) 1_555 1_555 no
C6B C7B 1.407(12) 1_555 1_555 no
C7B C8B 1.532(13) 1_555 1_555 no
C7B C22B 1.340(13) 1_555 1_555 no
C9B C10B 1.411(12) 1_555 1_555 no
C9B C14B 1.401(12) 1_555 1_555 no
C10B C11B 1.347(12) 1_555 1_555 no
C11B C12B 1.387(14) 1_555 1_555 no
C12B C13B 1.354(13) 1_555 1_555 no
C13B C14B 1.430(12) 1_555 1_555 no
C14B C15B 1.425(12) 1_555 1_555 no
C16B C17B 1.412(13) 1_555 1_555 no
C16B C21B 1.437(12) 1_555 1_555 no
C17B C18B 1.360(13) 1_555 1_555 no
C18B C19B 1.421(14) 1_555 1_555 no
C19B C20B 1.348(13) 1_555 1_555 no
C20B C21B 1.435(13) 1_555 1_555 no
C21B C22B 1.405(12) 1_555 1_555 no
Br1C C10C 1.900(10) 1_555 1_555 no
Br2C C13C 1.890(10) 1_555 1_555 no
Br3C C17C 1.899(10) 1_555 1_555 no
Br4C C20C 1.884(10) 1_555 1_555 no
N1C C2C 1.315(11) 1_555 1_555 no
N1C C9C 1.370(11) 1_555 1_555 no
N2C C6C 1.308(11) 1_555 1_555 no
N2C C16C 1.371(11) 1_555 1_555 no
C1C C2C 1.519(12) 1_555 1_555 no
C1C C5C 1.556(13) 1_555 1_555 no
C1C C8C 1.556(13) 1_555 1_555 no
C2C C3C 1.418(12) 1_555 1_555 no
C3C C4C 1.517(12) 1_555 1_555 no
C3C C15C 1.356(12) 1_555 1_555 no
C4C C5C 1.558(13) 1_555 1_555 no
C5C C6C 1.476(13) 1_555 1_555 no
C6C C7C 1.433(13) 1_555 1_555 no
C7C C8C 1.510(13) 1_555 1_555 no
C7C C22C 1.338(12) 1_555 1_555 no
C9C C10C 1.396(12) 1_555 1_555 no
C9C C14C 1.410(13) 1_555 1_555 no
C10C C11C 1.360(12) 1_555 1_555 no
C11C C12C 1.380(13) 1_555 1_555 no
C12C C13C 1.381(13) 1_555 1_555 no
C13C C14C 1.406(12) 1_555 1_555 no
C14C C15C 1.432(13) 1_555 1_555 no
C16C C17C 1.407(13) 1_555 1_555 no
C16C C21C 1.424(13) 1_555 1_555 no
C17C C18C 1.363(13) 1_555 1_555 no
C18C C19C 1.407(13) 1_555 1_555 no
C19C C20C 1.357(13) 1_555 1_555 no
C20C C21C 1.426(13) 1_555 1_555 no
C21C C22C 1.411(12) 1_555 1_555 no
ClCb1 C1Cb1 1.744(3) 1_555 1_555 no
C1Cb1 C2Cb1 1.390(3) 1_555 1_555 no
C1Cb1 C6Cb1 1.390(3) 1_555 1_555 no
C2Cb1 C3Cb1 1.390(4) 1_555 1_555 no
C3Cb1 C4Cb1 1.390(3) 1_555 1_555 no
C4Cb1 C5Cb1 1.390(3) 1_555 1_555 no
C5Cb1 C6Cb1 1.390(4) 1_555 1_555 no
